data_7058786
loop_
_publ_author_name
'Kumar, Manesh'
'Qiu, Cheng-Qiang'
'Zar\;eba, Jan K.'
'Frontera, Antonio'
'Jassal, Amanpreet Kaur'
'Sahoo, Subash Chandra'
'Liu, Sui-Jun'
'Sheikh, Haq Nawaz'

_publ_section_title
;
 Magnetic, luminescence, topological and theoretical studies of
 structurally diverse supramolecular lanthanide coordination polymers with
 flexible glutaric acid as a linker
;
_journal_issue 36
_journal_name_full 'New Journal of Chemistry'
_journal_page_first 14546
_journal_paper_doi 10.1039/C9NJ03664D
_journal_volume 43
_journal_year 2019
_chemical_compound_source synthesized
_chemical_formula_moiety 'C15 H22 Eu2 O14 [+ solvent]'
_chemical_formula_sum 'C15 H22 Eu2 O14'
_chemical_formula_weight 730.26
_space_group_crystal_system monoclinic
_space_group_IT_number 15
_space_group_name_Hall '-C 2yc'
_space_group_name_H-M_alt 'C 1 2/c 1'
_symmetry_space_group_name_Hall '-C 2yc'
_symmetry_space_group_name_H-M 'C 1 2/c 1'
_atom_sites_solution_primary dual
_audit_creation_date 2019-01-22
_audit_creation_method
;
Olex2 1.2-ac3
(compiled 2017.02.24 svn.r3390 for Rigaku Oxford Diffraction, GUI svn.r5318)
;
_audit_update_record
;
2019-06-07 deposited with the CCDC.    2019-08-13 downloaded from the CCDC.
;
_cell_angle_alpha 90
_cell_angle_beta 94.119(2)
_cell_angle_gamma 90
_cell_formula_units_Z 4
_cell_length_a 7.9832(1)
_cell_length_b 15.0012(3)
_cell_length_c 19.6694(4)
_cell_measurement_reflns_used 13821
_cell_measurement_temperature 293
_cell_measurement_theta_max 27.3200
_cell_measurement_theta_min 3.4410
_cell_volume 2349.48(7)
_computing_cell_refinement 'CrysAlisPro 1.171.39.46 (Rigaku OD, 2018)'
_computing_data_collection 'CrysAlisPro 1.171.39.46 (Rigaku OD, 2018)'
_computing_data_reduction 'CrysAlisPro 1.171.39.46 (Rigaku OD, 2018)'
_computing_molecular_graphics 'Olex2 (Dolomanov et al., 2009)'
_computing_publication_material 'Olex2 (Dolomanov et al., 2009)'
_computing_structure_refinement 'olex2.refine (Bourhis et al., 2015)'
_computing_structure_solution 'ShelXT (Sheldrick, 2015)'
_diffrn_ambient_temperature 293
_diffrn_detector 'CCD plate'
_diffrn_detector_type HyPix3000
_diffrn_measured_fraction_theta_full 0.99
_diffrn_measured_fraction_theta_max 0.99
_diffrn_measurement_details
;
List of Runs (angles in degrees, time in seconds):

  # Type    Start    End  Width  t~exp~   \w     \q     \k     \f   Frames
#--------------------------------------------------------------------------
  1  \w    -56.00 -16.00   0.50   12.00    --   -9.95 121.00  51.00   80
  2  \w    -47.00 -22.00   0.50   12.00    --   -9.95 153.00-149.00   50
  3  \w     23.00  48.00   0.50   12.00    --   10.22-153.00 169.00   50
  4  \w     20.00  47.00   0.50   12.00    --   10.22-121.00 -30.00   54
  5  \w    -22.00   4.00   0.50   12.00    --   -9.95  38.00  60.00   52
  6  \w    -58.00 -33.00   0.50   12.00    --   -9.95 125.00  90.00   50
  7  \w    -21.00  60.00   0.50   12.00    --   -9.95  19.00-150.00  162
  8  \w     18.00  43.00   0.50   12.00    --   -9.95  38.00  60.00   50
  9  \w    -14.00  54.00   0.50   12.00    --   -9.95  38.00 -60.00  136
 10  \w    -79.00 -46.00   0.50   12.00    --   -9.95 -19.00-150.00   66
 11  \w    -19.00  41.00   0.50   12.00    --   10.22 -99.00   0.00  120
 12  \w    -33.00   2.00   0.50   12.00    --   10.22 119.00  -1.06   70
 13  \w    -24.00   4.00   0.50   12.00    --   10.22 117.00-133.72   56
 14  \w    -52.00  23.00   0.50   12.00    --   10.22 -38.00  90.00  150
 15  \w     19.00  45.00   0.50   12.00    --   10.22-125.00-120.00   52
 16  \w     -8.00  43.00   0.50   12.00    --   10.22 -99.00-120.00  102
 17  \w    -31.00  -6.00   0.50   12.00    --   10.22 126.00  65.85   50
 18  \w     40.00  66.00   0.50   12.00    --   10.22  38.00-180.00   52
 19  \w     21.00  46.00   0.50   12.00    --   10.22  57.00  60.00   50
;
_diffrn_measurement_device 'four-circle diffractometer'
_diffrn_measurement_device_type 'SuperNova, Single source at offset/far, HyPix3000'
_diffrn_measurement_method '\w scans'
_diffrn_orient_matrix_type 'CrysAlisPro convention (1999,Acta A55,543-557)'
_diffrn_orient_matrix_UB_11 0.0200027000
_diffrn_orient_matrix_UB_12 -0.0010015000
_diffrn_orient_matrix_UB_13 0.0357136000
_diffrn_orient_matrix_UB_21 -0.0752490000
_diffrn_orient_matrix_UB_22 -0.0237790000
_diffrn_orient_matrix_UB_23 0.0044244000
_diffrn_orient_matrix_UB_31 0.0432769000
_diffrn_orient_matrix_UB_32 -0.0408606000
_diffrn_orient_matrix_UB_33 -0.0034484000
_diffrn_radiation_monochromator mirror
_diffrn_radiation_probe x-ray
_diffrn_radiation_type 'Mo K\a'
_diffrn_radiation_wavelength 0.71073
_diffrn_reflns_av_R_equivalents 0.0505
_diffrn_reflns_av_unetI/netI 0.0286
_diffrn_reflns_limit_h_max 10
_diffrn_reflns_limit_h_min -10
_diffrn_reflns_limit_k_max 18
_diffrn_reflns_limit_k_min -19
_diffrn_reflns_limit_l_max 24
_diffrn_reflns_limit_l_min -24
_diffrn_reflns_number 15063
_diffrn_reflns_theta_full 27.00
_diffrn_reflns_theta_max 27.00
_diffrn_reflns_theta_min 3.14
_diffrn_source 'micro-focus sealed X-ray tube'
_diffrn_source_type 'SuperNova (Mo) X-ray Source'
_exptl_absorpt_coefficient_mu 5.353
_exptl_absorpt_correction_T_max 1.00000
_exptl_absorpt_correction_T_min 0.48220
_exptl_absorpt_correction_type multi-scan
_exptl_absorpt_process_details
;
CrysAlisPro 1.171.39.46 (Rigaku Oxford Diffraction, 2018)
Empirical absorption correction using spherical harmonics,
 implemented in SCALE3 ABSPACK scaling algorithm.
;
_exptl_crystal_colour colourless
_exptl_crystal_density_diffrn 2.0643
_exptl_crystal_description block
_exptl_crystal_F_000 1400.8264
_exptl_crystal_size_max 0.18
_exptl_crystal_size_mid 0.16
_exptl_crystal_size_min 0.15
_refine_diff_density_max 1.3711
_refine_diff_density_min -2.2040
_refine_diff_density_rms 0.2580
_refine_ls_d_res_high 0.7723
_refine_ls_d_res_low 6.4911
_refine_ls_goodness_of_fit_ref 1.0090
_refine_ls_hydrogen_treatment constr
_refine_ls_matrix_type full
_refine_ls_number_constraints 18
_refine_ls_number_parameters 142
_refine_ls_number_reflns 2556
_refine_ls_number_restraints 0
_refine_ls_restrained_S_all 1.0090
_refine_ls_R_factor_all 0.0363
_refine_ls_R_factor_gt 0.0354
_refine_ls_shift/su_max 0.0000
_refine_ls_shift/su_mean 0.0000
_refine_ls_structure_factor_coef Fsqd
_refine_ls_weighting_details 'w=1/[\s^2^(Fo^2^)+(0.0271P)^2^+100.1241P] where P=(Fo^2^+2Fc^2^)/3'
_refine_ls_weighting_scheme calc
_refine_ls_wR_factor_gt 0.0950
_refine_ls_wR_factor_ref 0.0955
_reflns_Friedel_coverage 0.0
_reflns_limit_h_max 10
_reflns_limit_h_min -10
_reflns_limit_k_max 19
_reflns_limit_k_min 0
_reflns_limit_l_max 24
_reflns_limit_l_min 0
_reflns_number_gt 2494
_reflns_number_total 2556
_reflns_threshold_expression I>=2u(I)
_cod_data_source_file c9nj03664d2.cif
_cod_data_source_block sub-kasm-C4
_cod_depositor_comments 'Adding full bibliography for 7058784--7058791.cif.'
_cod_database_code 7058786
_chemical_oxdiff_formula 'Eu C H N O'
_diffrn_oxdiff_ac3_digest_frames
;
0161ad9c2442a51d4bef8614a8591745f90002536d3
;
_reflns_odcompleteness_completeness 99.72
_reflns_odcompleteness_iscentric 1
_reflns_odcompleteness_theta 26.32
_olex2_refinement_description
;
1. Fixed Uiso
 At 1.2 times of:
  All C(H,H) groups
 At 1.5 times of:
  All O(H,H) groups
2. Others
 Fixed Sof: H8a(0.5) H8b(0.5)
3.a Rotating group:
 O7(H7a,H7b)
3.b Secondary CH2 refined with riding coordinates:
 C2(H2a,H2b), C4(H4a,H4b), C7(H7c,H7d), C8(H8a,H8b), C3(H3a,H3b)
;
_olex2_submission_special_instructions 'No special instructions were received'
_oxdiff_exptl_absorpt_empirical_details
;
Empirical correction (ABSPACK) includes:
- Absorption correction using spherical harmonics
- Frame scaling
;
_oxdiff_exptl_absorpt_empirical_full_max 1.651
_oxdiff_exptl_absorpt_empirical_full_min 0.655

loop_
_space_group_symop_id
_space_group_symop_operation_xyz
1 x,y,z
2 -x,y,-z+1/2
3 -x,-y,-z
4 x,-y,z-1/2
5 x+1/2,y+1/2,z
6 -x+1/2,y+1/2,-z+1/2
7 -x+1/2,-y+1/2,-z
8 x+1/2,-y+1/2,z-1/2

loop_
_atom_site_label
_atom_site_type_symbol
_atom_site_fract_x
_atom_site_fract_y
_atom_site_fract_z
_atom_site_U_iso_or_equiv
_atom_site_adp_type
_atom_site_occupancy
_atom_site_site_symmetry_order
_atom_site_refinement_flags_posn
_atom_site_refinement_flags_adp
_atom_site_refinement_flags_occupancy
Eu1 Eu 0.75528(4) 0.53722(2) 0.511975(16) 0.01241(11) Uani 1.000000 1 . . .
O1 O 0.4897(6) 0.5443(3) 0.5612(3) 0.0196(10) Uani 1.000000 1 . . .
O3 O 0.4866(6) 0.9204(3) 0.5333(3) 0.0190(10) Uani 1.000000 1 . . .
O6 O 0.8498(7) 0.5540(3) 0.6320(3) 0.0239(11) Uani 1.000000 1 . . .
O5 O 0.8333(6) 0.6775(3) 0.5726(2) 0.0200(10) Uani 1.000000 1 . . .
O2 O 0.2332(6) 0.5476(4) 0.5927(3) 0.0270(12) Uani 1.000000 1 . . .
O7 O 0.6139(7) 0.6463(3) 0.4393(3) 0.0261(11) Uani 1.000000 1 . . .
H7a H 0.572(8) 0.6214(9) 0.4024(16) 0.0391(17) Uiso 1.000000 1 GR . .
H7b H 0.684(2) 0.687(3) 0.429(3) 0.0391(17) Uiso 1.000000 1 GR . .
O4 O 0.2328(6) 0.8853(3) 0.5588(3) 0.0228(11) Uani 1.000000 1 . . .
C1 C 0.3828(8) 0.5733(4) 0.6015(3) 0.0145(12) Uani 1.000000 1 . . .
C5 C 0.3853(9) 0.8646(4) 0.5562(3) 0.0169(13) Uani 1.000000 1 . . .
C6 C 0.8690(8) 0.6373(4) 0.6290(3) 0.0156(12) Uani 1.000000 1 . . .
C2 C 0.4296(9) 0.6403(4) 0.6559(3) 0.0180(13) Uani 1.000000 1 . . .
H2a H 0.3845(9) 0.6221(4) 0.6982(3) 0.0216(16) Uiso 1.000000 1 R . .
H2b H 0.5509(9) 0.6433(4) 0.6634(3) 0.0216(16) Uiso 1.000000 1 R . .
C4 C 0.4493(10) 0.7746(5) 0.5775(4) 0.0256(16) Uani 1.000000 1 . . .
H4a H 0.4383(10) 0.7352(5) 0.5383(4) 0.0307(19) Uiso 1.000000 1 R . .
H4b H 0.5679(10) 0.7795(5) 0.5915(4) 0.0307(19) Uiso 1.000000 1 R . .
C7 C 0.9256(9) 0.6908(5) 0.6913(3) 0.0192(13) Uani 1.000000 1 . . .
H7c H 1.0093(9) 0.7337(5) 0.6791(3) 0.0230(16) Uiso 1.000000 1 R . .
H7d H 0.8306(9) 0.7237(5) 0.7064(3) 0.0230(16) Uiso 1.000000 1 R . .
C8 C 1.0 0.6330(7) 0.75 0.023(2) Uani 1.000000 2 S T P
H8a H 0.912976453499 0.5950(7) 0.766213111138 0.028(3) Uiso 0.500000 1 R . .
H8b H 1.0870235465 0.5950(7) 0.733786888862 0.028(3) Uiso 0.500000 1 R . .
C3 C 0.3602(10) 0.7327(5) 0.6351(4) 0.0257(16) Uani 1.000000 1 . . .
H3a H 0.2416(10) 0.7272(5) 0.6211(4) 0.0308(19) Uiso 1.000000 1 R . .
H3b H 0.3709(10) 0.7719(5) 0.6744(4) 0.0308(19) Uiso 1.000000 1 R . .

loop_
_atom_site_aniso_label
_atom_site_aniso_U_11
_atom_site_aniso_U_22
_atom_site_aniso_U_33
_atom_site_aniso_U_12
_atom_site_aniso_U_13
_atom_site_aniso_U_23
Eu1 0.01114(16) 0.01151(17) 0.01458(19) -0.00063(11) 0.00095(12) 0.00035(11)
O1 0.019(2) 0.019(2) 0.022(3) 0.0018(18) 0.007(2) 0.0001(19)
O3 0.015(2) 0.014(2) 0.029(3) -0.0002(17) 0.0062(19) 0.0019(19)
O6 0.038(3) 0.016(2) 0.017(2) -0.001(2) -0.002(2) 0.0027(19)
O5 0.029(3) 0.018(2) 0.012(2) 0.0017(19) -0.0064(19) -0.0008(18)
O2 0.020(2) 0.037(3) 0.025(3) -0.007(2) 0.006(2) -0.015(2)
O7 0.028(3) 0.019(2) 0.029(3) -0.007(2) -0.010(2) 0.005(2)
O4 0.013(2) 0.018(2) 0.038(3) 0.0001(18) 0.005(2) 0.004(2)
C1 0.018(3) 0.013(3) 0.012(3) -0.001(2) 0.001(2) 0.001(2)
C5 0.023(3) 0.014(3) 0.014(3) 0.000(3) 0.003(3) -0.000(2)
C6 0.012(3) 0.019(3) 0.015(3) 0.001(2) -0.001(2) -0.003(2)
C2 0.025(3) 0.017(3) 0.013(3) -0.004(3) 0.001(3) -0.002(2)
C4 0.025(4) 0.016(3) 0.038(4) 0.004(3) 0.013(3) 0.008(3)
C7 0.026(3) 0.018(3) 0.013(3) -0.001(3) -0.005(3) -0.000(3)
C8 0.032(5) 0.022(5) 0.014(5) -0.000000 -0.009(4) 0.000000
C3 0.033(4) 0.015(3) 0.031(4) -0.001(3) 0.013(3) 0.001(3)

loop_
_atom_type_symbol
_atom_type_scat_dispersion_real
_atom_type_scat_dispersion_imag
_atom_type_scat_Cromer_Mann_a1
_atom_type_scat_Cromer_Mann_a2
_atom_type_scat_Cromer_Mann_a3
_atom_type_scat_Cromer_Mann_a4
_atom_type_scat_Cromer_Mann_b1
_atom_type_scat_Cromer_Mann_b2
_atom_type_scat_Cromer_Mann_b3
_atom_type_scat_Cromer_Mann_b4
_atom_type_scat_Cromer_Mann_c
_atom_type_scat_source
_atom_type_scat_dispersion_source
Eu -0.00847 3.77655 24.62740 19.08860 13.76030 2.92270 2.38790 0.19420 13.75460 123.17400 2.57450008392 'International Tables Volume C Table 6.1.1.4 (pp. 500-502)' 'Henke, Gullikson and Davis, At. Data and Nucl. Data Tables, 1993, 54, 2'
H 0.00000 0.00000 0.49300 0.32291 0.14019 0.04081 10.51090 26.12570 3.14236 57.79970 0.0030380000826 'International Tables Volume C Table 6.1.1.4 (pp. 500-502)' 'Henke, Gullikson and Davis, At. Data and Nucl. Data Tables, 1993, 54, 2'
C 0.00347 0.00161 2.31000 1.02000 1.58860 0.86500 20.84390 10.20750 0.56870 51.65120 0.215599998832 'International Tables Volume C Table 6.1.1.4 (pp. 500-502)' 'Henke, Gullikson and Davis, At. Data and Nucl. Data Tables, 1993, 54, 2'
O 0.01158 0.00611 3.04850 2.28680 1.54630 0.86700 13.27710 5.70110 0.32390 32.90890 0.250800013542 'International Tables Volume C Table 6.1.1.4 (pp. 500-502)' 'Henke, Gullikson and Davis, At. Data and Nucl. Data Tables, 1993, 54, 2'

loop_
_geom_angle_atom_site_label_1
_geom_angle_atom_site_label_2
_geom_angle_atom_site_label_3
_geom_angle
_geom_angle_site_symmetry_1
_geom_angle_site_symmetry_3
O3 Eu1 O1 162.00(16) 7_666 .
O3 Eu1 O1 122.99(16) 7_666 3_666
O3 Eu1 O1 127.82(16) 5_545 .
O3 Eu1 O1 105.63(15) 5_545 3_666
O6 Eu1 O1 79.98(18) . .
O6 Eu1 O1 137.73(16) . 3_666
O6 Eu1 O3 96.79(18) . 7_666
O6 Eu1 O3 75.07(17) . 5_545
O5 Eu1 O1 88.13(17) . .
O5 Eu1 O1 143.71(15) . 3_666
O5 Eu1 O3 76.08(16) . 7_666
O5 Eu1 O3 110.46(16) . 5_545
O5 Eu1 O6 52.88(16) . .
O2 Eu1 O1 117.01(17) 3_666 .
O2 Eu1 O1 50.78(15) 3_666 3_666
O2 Eu1 O3 74.75(17) 3_666 7_666
O2 Eu1 O3 73.10(18) 3_666 5_545
O2 Eu1 O6 147.88(19) 3_666 .
O2 Eu1 O5 146.13(17) 3_666 .
O7 Eu1 O1 79.54(18) . .
O7 Eu1 O1 72.13(16) . 3_666
O7 Eu1 O3 88.72(17) . 7_666
O7 Eu1 O3 150.18(18) . 5_545
O7 Eu1 O6 127.27(18) . .
O7 Eu1 O5 78.41(16) . .
O7 Eu1 O2 84.09(19) . 3_666
O4 Eu1 O1 78.45(16) 5_545 .
O4 Eu1 O1 72.87(16) 5_545 3_666
O4 Eu1 O3 118.20(15) 5_545 7_666
O4 Eu1 O3 51.50(15) 5_545 5_545
O4 Eu1 O6 76.10(17) 5_545 .
O4 Eu1 O5 128.82(17) 5_545 .
O4 Eu1 O2 80.85(19) 5_545 3_666
O4 Eu1 O7 143.85(17) 5_545 .
C1 Eu1 O1 92.13(17) 3_666 .
C1 Eu1 O1 25.95(16) 3_666 3_666
C1 Eu1 O3 98.84(17) 3_666 7_666
C1 Eu1 O3 87.99(17) 3_666 5_545
C1 Eu1 O6 150.30(17) 3_666 .
C1 Eu1 O5 156.24(16) 3_666 .
C1 Eu1 O2 24.88(17) 3_666 3_666
C1 Eu1 O7 78.29(18) 3_666 .
C1 Eu1 O4 74.27(18) 3_666 5_545
C5 Eu1 O1 103.09(17) 5_545 .
C5 Eu1 O1 89.14(17) 5_545 3_666
C5 Eu1 O3 92.85(17) 5_545 7_666
C5 Eu1 O3 25.90(17) 5_545 5_545
C5 Eu1 O6 73.91(17) 5_545 .
C5 Eu1 O5 122.83(17) 5_545 .
C5 Eu1 O2 75.62(19) 5_545 3_666
C5 Eu1 O7 158.43(19) 5_545 .
C5 Eu1 O4 25.60(17) 5_545 5_545
C5 Eu1 C1 80.22(18) 5_545 3_666
C6 Eu1 O1 83.70(17) . .
C6 Eu1 O1 150.02(16) . 3_666
C6 Eu1 O3 85.83(18) . 7_666
C6 Eu1 O3 92.54(17) . 5_545
C6 Eu1 O6 26.24(18) . .
C6 Eu1 O5 26.64(17) . .
C6 Eu1 O2 159.13(17) . 3_666
C6 Eu1 O7 103.38(18) . .
C6 Eu1 O4 102.30(19) . 5_545
C6 Eu1 C1 175.11(18) . 3_666
C6 Eu1 C5 98.19(19) . 5_545
C1 O1 Eu1 155.8(4) . .
C1 O1 Eu1 89.7(4) . 3_666
C5 O3 Eu1 153.7(4) . 7_666
C5 O3 Eu1 92.3(4) . 5_455
C6 O6 Eu1 94.9(4) . .
C6 O5 Eu1 92.8(4) . .
C1 O2 Eu1 100.6(4) . 3_666
H7a O7 Eu1 110.1 . .
H7b O7 Eu1 109.7 . .
H7b O7 H7a 108.8 . .
C5 O4 Eu1 96.7(4) . 5_455
O1 C1 Eu1 64.3(3) . 3_666
O2 C1 Eu1 54.5(3) . 3_666
O2 C1 O1 118.6(6) . .
C2 C1 Eu1 170.3(5) . 3_666
C2 C1 O1 121.9(6) . .
C2 C1 O2 119.4(6) . .
O3 C5 Eu1 61.8(3) . 5_455
O4 C5 Eu1 57.7(3) . 5_455
O4 C5 O3 119.6(6) . .
C4 C5 Eu1 178.5(5) . 5_455
C4 C5 O3 118.9(6) . .
C4 C5 O4 121.5(6) . .
O6 C6 Eu1 58.8(4) . .
O5 C6 Eu1 60.5(3) . .
O5 C6 O6 119.3(6) . .
C7 C6 Eu1 178.8(5) . .
C7 C6 O6 121.3(6) . .
C7 C6 O5 119.3(6) . .
H2a C2 C1 109.6(4) . .
H2b C2 C1 109.6(4) . .
H2b C2 H2a 108.1 . .
C3 C2 C1 110.4(6) . .
C3 C2 H2a 109.6(4) . .
C3 C2 H2b 109.6(4) . .
H4a C4 C5 108.6(4) . .
H4b C4 C5 108.6(4) . .
H4b C4 H4a 107.6 . .
C3 C4 C5 114.6(6) . .
C3 C4 H4a 108.6(4) . .
C3 C4 H4b 108.6(5) . .
H7c C7 C6 109.0(4) . .
H7d C7 C6 109.0(4) . .
H7d C7 H7c 107.8 . .
C8 C7 C6 112.9(6) . .
C8 C7 H7c 109.0(3) . .
C8 C7 H7d 109.0(3) . .
C7 C8 C7 110.9(8) 2_756 .
H8a C8 C7 109.5(3) 2_756 .
H8a C8 C7 109.5(3) . .
H8a C8 C7 109.5(3) . 2_756
H8a C8 C7 109.5(3) 2_756 2_756
H8a C8 H8a 108.0 2_756 .
H8b C8 C7 109.5(3) 2_756 2_756
H8b C8 C7 109.5(3) 2_756 .
H8b C8 C7 109.5(3) . 2_756
H8b C8 C7 109.5(3) . .
H8b C8 H8a 0.0 2_756 .
H8b C8 H8a 0.0 . 2_756
H8b C8 H8a 108.0 2_756 2_756
H8b C8 H8a 108.0 . .
H8b C8 H8b 108.0 . 2_756
H8b H8a C8 0(50000) 2_756 .
H8a H8b C8 0(2100000) 2_756 2_756
C4 C3 C2 113.2(6) . .
H3a C3 C2 108.9(4) . .
H3a C3 C4 108.9(5) . .
H3b C3 C2 108.9(4) . .
H3b C3 C4 108.9(4) . .
H3b C3 H3a 107.8 . .

loop_
_geom_bond_atom_site_label_1
_geom_bond_atom_site_label_2
_geom_bond_distance
_geom_bond_site_symmetry_2
Eu1 O1 2.395(5) .
Eu1 O1 2.642(5) 3_666
Eu1 O3 2.559(5) 5_545
Eu1 O3 2.390(4) 7_666
Eu1 O6 2.440(5) .
Eu1 O5 2.477(5) .
Eu1 O2 2.429(5) 3_666
Eu1 O7 2.400(5) .
Eu1 O4 2.469(5) 5_545
Eu1 C1 2.932(6) 3_666
Eu1 C5 2.900(7) 5_545
Eu1 C6 2.841(6) .
O1 C1 1.283(8) .
O3 C5 1.268(8) .
O6 C6 1.261(8) .
O5 C6 1.275(8) .
O2 C1 1.255(8) .
O7 H7a 0.8618 .
O7 H7b 0.8612 .
O4 C5 1.262(8) .
C1 C2 1.495(9) .
C5 C4 1.492(9) .
C6 C7 1.507(9) .
C2 H2a 0.9700 .
C2 H2b 0.9700 .
C2 C3 1.537(9) .
C4 H4a 0.9700 .
C4 H4b 0.9700 .
C4 C3 1.516(10) .
C7 H7c 0.9700 .
C7 H7d 0.9700 .
C7 C8 1.530(8) .
C8 H8a 0.9700 .
C8 H8a 0.9700 2_756
C8 H8b 0.9700 2_756
C8 H8b 0.9700 .
H8a H8b 0.0000 2_756
C3 H3a 0.9700 .
C3 H3b 0.9700 .

loop_
_geom_hbond_atom_site_label_D
_geom_hbond_atom_site_label_H
_geom_hbond_atom_site_label_A
_geom_hbond_distance_DH
_geom_hbond_distance_HA
_geom_hbond_distance_DA
_geom_hbond_angle_DHA
_geom_hbond_site_symmetry_A
O7 H7b O5 0.8612 2.04(4) 2.690(7) 131(4) 7_666

loop_
_smtbx_masks_void_nr
_smtbx_masks_void_average_x
_smtbx_masks_void_average_y
_smtbx_masks_void_average_z
_smtbx_masks_void_volume
_smtbx_masks_void_count_electrons
_smtbx_masks_void_content
1 -0.518 0.086 0.250 117.6 55.3 '1 water'
2 -0.320 -0.086 0.750 117.6 55.4 '1 water'
3 -0.521 0.414 0.750 117.6 55.4 '1 water'
4 -0.955 0.586 0.250 117.6 55.3 '1 water'
